data_7159424
loop_
_publ_author_name
'Moreno-Rodriguez, Nazaret'
'Borrego, L. Gabriel'
'Recio, Roc&#xed;o'
'Valdivia, Victoria'
'Nicasio, M. Carmen'
'&#xc1;lvarez, Eleuterio'
'Khiar, Noureddine'
'Fern&#xe1;ndez, Inmaculada'

_publ_section_title
;
 Synthesis and characterization of enantiopure chiral NH<sub>2</sub>/SO
 palladium complexes.
;
_journal_issue 28
_journal_name_full 'Organic &amp; biomolecular chemistry'
_journal_page_first 5827
_journal_page_last 5839
_journal_paper_doi 10.1039/d3ob00816a
_journal_volume 21
_journal_year 2023
_chemical_absolute_configuration ad
_chemical_formula_moiety 'C22 H25 N O2 S2'
_chemical_formula_sum 'C22 H25 N O2 S2'
_chemical_formula_weight 399.55
_space_group_crystal_system monoclinic
_space_group_IT_number 4
_space_group_name_Hall 'P 2yb'
_space_group_name_H-M_alt 'P 1 21 1'
_atom_sites_solution_hydrogens mixed
_audit_creation_method SHELXL-2018/3
_audit_update_record
;
2023-05-09 deposited with the CCDC.	2023-06-27 downloaded from the CCDC.
;
_cell_angle_alpha 90
_cell_angle_beta 98.968(4)
_cell_angle_gamma 90
_cell_formula_units_Z 2
_cell_length_a 5.8356(4)
_cell_length_b 19.1473(11)
_cell_length_c 9.4506(7)
_cell_measurement_reflns_used 6624
_cell_measurement_temperature 193(2)
_cell_measurement_theta_max 30.62
_cell_measurement_theta_min 2.43
_cell_volume 1043.06(12)
_computing_cell_refinement 'Bruker SAINT'
_computing_data_collection 'Bruker APEX2'
_computing_data_reduction 'Bruker SAINT'
_computing_molecular_graphics 'Bruker SHELXTL'
_computing_publication_material 'Bruker SHELXTL'
_computing_structure_refinement 'SHELXL-2018/3 (Sheldrick, 2018)'
_computing_structure_solution 'SHELXS-97 (Sheldrick 2008)'
_diffrn_ambient_temperature 193(2)
_diffrn_detector_area_resol_mean 7.37
_diffrn_measured_fraction_theta_full 0.992
_diffrn_measured_fraction_theta_max 0.885
_diffrn_measurement_device_type
; 
 Bruker-AXS, D8 QUEST ECO, PHOTON II area detector 
;
_diffrn_measurement_method 'phi and omega scans with narrow frames'
_diffrn_radiation_monochromator graphite
_diffrn_radiation_type MoK\a
_diffrn_radiation_wavelength 0.71073
_diffrn_reflns_av_R_equivalents 0.1048
_diffrn_reflns_av_unetI/netI 0.1010
_diffrn_reflns_Laue_measured_fraction_full 0.992
_diffrn_reflns_Laue_measured_fraction_max 0.885
_diffrn_reflns_limit_h_max 8
_diffrn_reflns_limit_h_min -8
_diffrn_reflns_limit_k_max 27
_diffrn_reflns_limit_k_min -27
_diffrn_reflns_limit_l_max 13
_diffrn_reflns_limit_l_min -13
_diffrn_reflns_number 21111
_diffrn_reflns_point_group_measured_fraction_full 0.986
_diffrn_reflns_point_group_measured_fraction_max 0.855
_diffrn_reflns_theta_full 25.242
_diffrn_reflns_theta_max 30.805
_diffrn_reflns_theta_min 2.127
_diffrn_source 'I\mS microfocus'
_exptl_absorpt_coefficient_mu 0.272
_exptl_absorpt_correction_T_max 0.7461
_exptl_absorpt_correction_T_min 0.5196
_exptl_absorpt_correction_type multi-scan
_exptl_absorpt_process_details
;
program SADABS, Bruker (2001).
;
_exptl_crystal_colour colourless
_exptl_crystal_density_diffrn 1.272
_exptl_crystal_description needle
_exptl_crystal_F_000 424
_exptl_crystal_size_max 0.500
_exptl_crystal_size_mid 0.150
_exptl_crystal_size_min 0.100
_refine_diff_density_max 0.393
_refine_diff_density_min -0.432
_refine_diff_density_rms 0.076
_refine_ls_abs_structure_details
; 
 Flack x determined using 1452 quotients [(I+)-(I-)]/[(I+)+(I-)] 
 (Parsons, Flack and Wagner, Acta Cryst. B69 (2013) 249-259). 
;
_refine_ls_abs_structure_Flack 0.01(7)
_refine_ls_extinction_method none
_refine_ls_goodness_of_fit_ref 1.149
_refine_ls_hydrogen_treatment constr
_refine_ls_matrix_type full
_refine_ls_number_parameters 247
_refine_ls_number_reflns 5592
_refine_ls_number_restraints 1
_refine_ls_restrained_S_all 1.149
_refine_ls_R_factor_all 0.1072
_refine_ls_R_factor_gt 0.0734
_refine_ls_shift/su_max 0.000
_refine_ls_shift/su_mean 0.000
_refine_ls_structure_factor_coef Fsqd
_refine_ls_weighting_details 'w=1/[\s^2^(Fo^2^)+0.9085P] where P=(Fo^2^+2Fc^2^)/3'
_refine_ls_weighting_scheme calc
_refine_ls_wR_factor_gt 0.1251
_refine_ls_wR_factor_ref 0.1377
_reflns_Friedel_coverage 0.882
_reflns_Friedel_fraction_full 0.980
_reflns_Friedel_fraction_max 0.824
_reflns_number_gt 4157
_reflns_number_total 5592
_reflns_threshold_expression 'I > 2\s(I)'
_cod_data_source_file d3ob00816a2.cif
_cod_data_source_block 7_Rs_Sc_Ss
_cod_depositor_comments 'Adding full bibliography for 7159420--7159436.cif.'
_cod_original_sg_symbol_H-M 'P 21'
_cod_database_code 7159424
_shelx_shelxl_version_number 2018/3
_shelx_space_group_comment
; 
The symmetry employed for this shelxl refinement is uniquely defined 
by the following loop, which should always be used as a source of 
symmetry information in preference to the above space-group names. 
They are only intended as comments. 
;
_shelx_estimated_absorpt_t_min 0.876
_shelx_estimated_absorpt_t_max 0.973

loop_
_space_group_symop_operation_xyz
'x, y, z'
'-x, y+1/2, -z'

loop_
_atom_site_label
_atom_site_type_symbol
_atom_site_fract_x
_atom_site_fract_y
_atom_site_fract_z
_atom_site_U_iso_or_equiv
_atom_site_adp_type
_atom_site_occupancy
_atom_site_site_symmetry_order
_atom_site_calc_flag
_atom_site_refinement_flags_posn
_atom_site_refinement_flags_adp
_atom_site_refinement_flags_occupancy
_atom_site_disorder_assembly
_atom_site_disorder_group
S1 S 0.9555(2) 0.55463(7) 0.82432(14) 0.0274(3) Uani 1 1 d . . . . .
S2 S 0.3143(2) 0.43426(7) 0.41604(16) 0.0288(3) Uani 1 1 d . . . . .
O1 O 1.1423(7) 0.5936(2) 0.7687(4) 0.0382(10) Uani 1 1 d . . . . .
O2 O 0.1221(6) 0.4259(3) 0.5028(5) 0.0454(11) Uani 1 1 d . . . . .
N1 N 0.8551(8) 0.4918(2) 0.7108(5) 0.0276(10) Uani 1 1 d . . . . .
H1N H 0.961641 0.478312 0.657135 0.033 Uiso 1 1 d R U . . .
C1 C 0.6303(9) 0.5043(3) 0.6152(6) 0.0241(11) Uani 1 1 d . . . . .
H1 H 0.508962 0.512326 0.677356 0.029 Uiso 1 1 calc R U . . .
C2 C 0.5801(8) 0.4337(3) 0.5400(5) 0.0255(10) Uani 1 1 d . . . . .
H2A H 0.571629 0.397121 0.612998 0.031 Uiso 1 1 calc R U . . .
H2B H 0.709671 0.421775 0.488114 0.031 Uiso 1 1 calc R U . . .
C3 C 0.6201(9) 0.5644(3) 0.5112(5) 0.0228(11) Uani 1 1 d . . . . .
C4 C 0.4462(9) 0.6124(3) 0.5082(6) 0.0260(11) Uani 1 1 d . . . . .
H4 H 0.339823 0.608620 0.574372 0.031 Uiso 1 1 calc R U . . .
C5 C 0.4224(10) 0.6681(3) 0.4074(6) 0.0274(12) Uani 1 1 d . . . . .
C6 C 0.2432(10) 0.7183(3) 0.4008(7) 0.0381(15) Uani 1 1 d . . . . .
H6 H 0.136946 0.715535 0.467261 0.046 Uiso 1 1 calc R U . . .
C7 C 0.2193(13) 0.7701(3) 0.3020(9) 0.0495(19) Uani 1 1 d . . . . .
H7 H 0.096575 0.802965 0.298944 0.059 Uiso 1 1 calc R U . . .
C8 C 0.3770(14) 0.7751(3) 0.2041(8) 0.0514(19) Uani 1 1 d . . . . .
H8 H 0.359799 0.811497 0.134844 0.062 Uiso 1 1 calc R U . . .
C9 C 0.5532(13) 0.7287(3) 0.2073(7) 0.0450(17) Uani 1 1 d . . . . .
H9 H 0.659231 0.733181 0.141035 0.054 Uiso 1 1 calc R U . . .
C10 C 0.5805(11) 0.6736(3) 0.3086(6) 0.0314(13) Uani 1 1 d . . . . .
C11 C 0.7598(10) 0.6227(3) 0.3153(7) 0.0346(13) Uani 1 1 d . . . . .
H11 H 0.867937 0.625447 0.250043 0.041 Uiso 1 1 calc R U . . .
C12 C 0.7791(10) 0.5702(3) 0.4139(6) 0.0295(12) Uani 1 1 d . . . . .
H12 H 0.901082 0.537116 0.416900 0.035 Uiso 1 1 calc R U . . .
C13 C 0.3521(9) 0.3511(3) 0.3364(6) 0.0277(12) Uani 1 1 d . . . . .
C14 C 0.5339(11) 0.3406(3) 0.2590(7) 0.0369(14) Uani 1 1 d . . . . .
H14 H 0.642353 0.376811 0.250727 0.044 Uiso 1 1 calc R U . . .
C15 C 0.5535(12) 0.2766(4) 0.1946(7) 0.0446(16) Uani 1 1 d . . . . .
H15 H 0.677002 0.268450 0.141992 0.054 Uiso 1 1 calc R U . . .
C16 C 0.3944(12) 0.2242(4) 0.2063(7) 0.0453(17) Uani 1 1 d . . . . .
H16 H 0.410468 0.180020 0.163080 0.054 Uiso 1 1 calc R U . . .
C17 C 0.2137(12) 0.2358(3) 0.2799(8) 0.0452(17) Uani 1 1 d . . . . .
H17 H 0.102464 0.200028 0.285201 0.054 Uiso 1 1 calc R U . . .
C18 C 0.1921(10) 0.2997(3) 0.3472(7) 0.0363(14) Uani 1 1 d . . . . .
H18 H 0.068314 0.307555 0.399779 0.044 Uiso 1 1 calc R U . . .
C19 C 1.1056(9) 0.5000(3) 0.9703(6) 0.0335(13) Uani 1 1 d . . . . .
C20 C 0.9193(11) 0.4656(4) 1.0422(7) 0.0447(17) Uani 1 1 d . . . . .
H20A H 0.818709 0.437094 0.972054 0.067 Uiso 1 1 calc R U . . .
H20B H 0.826400 0.501655 1.080235 0.067 Uiso 1 1 calc R U . . .
H20C H 0.992488 0.435790 1.120816 0.067 Uiso 1 1 calc R U . . .
C21 C 1.2478(11) 0.5518(4) 1.0706(6) 0.0511(18) Uani 1 1 d . . . . .
H21A H 1.315272 0.527929 1.159068 0.077 Uiso 1 1 calc R U . . .
H21B H 1.147134 0.589815 1.093524 0.077 Uiso 1 1 calc R U . . .
H21C H 1.372314 0.571050 1.023735 0.077 Uiso 1 1 calc R U . . .
C22 C 1.2592(11) 0.4457(4) 0.9149(7) 0.0446(17) Uani 1 1 d . . . . .
H22A H 1.345804 0.420103 0.995858 0.067 Uiso 1 1 calc R U . . .
H22B H 1.368317 0.468970 0.861335 0.067 Uiso 1 1 calc R U . . .
H22C H 1.162758 0.413016 0.851733 0.067 Uiso 1 1 calc R U . . .

loop_
_atom_site_aniso_label
_atom_site_aniso_U_11
_atom_site_aniso_U_22
_atom_site_aniso_U_33
_atom_site_aniso_U_23
_atom_site_aniso_U_13
_atom_site_aniso_U_12
S1 0.0276(7) 0.0302(6) 0.0245(7) -0.0021(6) 0.0044(5) -0.0005(6)
S2 0.0232(6) 0.0254(6) 0.0355(8) -0.0008(6) -0.0029(5) 0.0020(6)
O1 0.041(2) 0.038(2) 0.036(2) 0.0071(19) 0.008(2) -0.009(2)
O2 0.024(2) 0.049(3) 0.065(3) -0.021(2) 0.0096(19) 0.002(2)
N1 0.024(2) 0.035(3) 0.022(2) -0.003(2) 0.0015(19) 0.005(2)
C1 0.022(2) 0.028(3) 0.023(3) 0.002(2) 0.0048(19) 0.002(2)
C2 0.024(2) 0.028(2) 0.024(3) 0.001(3) -0.001(2) 0.003(2)
C3 0.023(2) 0.024(3) 0.021(2) -0.003(2) 0.002(2) 0.001(2)
C4 0.022(3) 0.027(3) 0.030(3) -0.001(2) 0.006(2) -0.002(2)
C5 0.029(3) 0.021(3) 0.031(3) -0.005(2) 0.001(2) -0.001(2)
C6 0.035(3) 0.029(3) 0.048(4) -0.001(3) -0.002(3) 0.004(3)
C7 0.050(4) 0.029(3) 0.062(5) -0.001(3) -0.017(4) 0.009(3)
C8 0.073(5) 0.032(3) 0.044(4) 0.012(3) -0.008(4) -0.002(4)
C9 0.063(5) 0.036(3) 0.035(4) 0.006(3) 0.003(3) -0.008(3)
C10 0.041(3) 0.029(3) 0.023(3) -0.001(2) 0.000(2) -0.006(3)
C11 0.036(3) 0.040(3) 0.030(3) -0.001(3) 0.013(3) -0.005(3)
C12 0.027(3) 0.032(3) 0.031(3) 0.000(2) 0.008(2) 0.002(2)
C13 0.023(3) 0.026(3) 0.032(3) 0.002(2) -0.002(2) 0.001(2)
C14 0.035(3) 0.042(3) 0.034(3) 0.001(3) 0.007(3) -0.003(3)
C15 0.047(4) 0.057(4) 0.031(4) -0.008(3) 0.012(3) 0.012(3)
C16 0.055(4) 0.036(3) 0.044(4) -0.009(3) 0.005(3) 0.008(3)
C17 0.049(4) 0.027(3) 0.058(5) -0.005(3) 0.002(3) -0.003(3)
C18 0.029(3) 0.035(3) 0.046(4) -0.001(3) 0.007(3) 0.002(3)
C19 0.027(3) 0.048(3) 0.026(3) 0.003(3) 0.003(2) -0.006(3)
C20 0.034(3) 0.067(4) 0.033(4) 0.012(3) 0.005(3) -0.009(3)
C21 0.044(4) 0.079(5) 0.028(3) 0.000(4) -0.002(3) -0.022(4)
C22 0.034(3) 0.062(5) 0.037(4) 0.013(3) 0.005(3) 0.010(3)

loop_
_atom_type_symbol
_atom_type_description
_atom_type_scat_dispersion_real
_atom_type_scat_dispersion_imag
_atom_type_scat_source
C C 0.0033 0.0016 'International Tables Vol C Tables 4.2.6.8 and 6.1.1.4'
H H 0.0000 0.0000 'International Tables Vol C Tables 4.2.6.8 and 6.1.1.4'
N N 0.0061 0.0033 'International Tables Vol C Tables 4.2.6.8 and 6.1.1.4'
O O 0.0106 0.0060 'International Tables Vol C Tables 4.2.6.8 and 6.1.1.4'
S S 0.1246 0.1234 'International Tables Vol C Tables 4.2.6.8 and 6.1.1.4'

loop_
_geom_angle_atom_site_label_1
_geom_angle_atom_site_label_2
_geom_angle_atom_site_label_3
_geom_angle
_geom_angle_site_symmetry_1
_geom_angle_site_symmetry_3
_geom_angle_publ_flag
O1 S1 N1 109.9(2) . . ?
O1 S1 C19 105.2(2) . . ?
N1 S1 C19 98.7(3) . . ?
O2 S2 C13 106.7(3) . . ?
O2 S2 C2 106.7(3) . . ?
C13 S2 C2 96.9(3) . . ?
C1 N1 S1 117.7(3) . . ?
C1 N1 H1N 109.0 . . ?
S1 N1 H1N 111.6 . . ?
N1 C1 C3 117.3(4) . . ?
N1 C1 C2 103.0(4) . . ?
C3 C1 C2 112.6(4) . . ?
N1 C1 H1 107.8 . . ?
C3 C1 H1 107.8 . . ?
C2 C1 H1 107.8 . . ?
C1 C2 S2 112.4(4) . . ?
C1 C2 H2A 109.1 . . ?
S2 C2 H2A 109.1 . . ?
C1 C2 H2B 109.1 . . ?
S2 C2 H2B 109.1 . . ?
H2A C2 H2B 107.9 . . ?
C4 C3 C12 119.7(5) . . ?
C4 C3 C1 118.8(5) . . ?
C12 C3 C1 121.5(5) . . ?
C3 C4 C5 120.9(5) . . ?
C3 C4 H4 119.6 . . ?
C5 C4 H4 119.6 . . ?
C6 C5 C10 118.3(5) . . ?
C6 C5 C4 122.2(6) . . ?
C10 C5 C4 119.5(5) . . ?
C7 C6 C5 121.6(7) . . ?
C7 C6 H6 119.2 . . ?
C5 C6 H6 119.2 . . ?
C6 C7 C8 119.7(6) . . ?
C6 C7 H7 120.1 . . ?
C8 C7 H7 120.1 . . ?
C9 C8 C7 120.8(6) . . ?
C9 C8 H8 119.6 . . ?
C7 C8 H8 119.6 . . ?
C8 C9 C10 120.5(7) . . ?
C8 C9 H9 119.7 . . ?
C10 C9 H9 119.7 . . ?
C5 C10 C9 119.0(6) . . ?
C5 C10 C11 118.0(5) . . ?
C9 C10 C11 122.9(6) . . ?
C12 C11 C10 121.1(5) . . ?
C12 C11 H11 119.4 . . ?
C10 C11 H11 119.4 . . ?
C11 C12 C3 120.8(5) . . ?
C11 C12 H12 119.6 . . ?
C3 C12 H12 119.6 . . ?
C18 C13 C14 121.2(5) . . ?
C18 C13 S2 118.5(5) . . ?
C14 C13 S2 120.2(4) . . ?
C15 C14 C13 118.8(6) . . ?
C15 C14 H14 120.6 . . ?
C13 C14 H14 120.6 . . ?
C14 C15 C16 120.4(6) . . ?
C14 C15 H15 119.8 . . ?
C16 C15 H15 119.8 . . ?
C17 C16 C15 120.2(6) . . ?
C17 C16 H16 119.9 . . ?
C15 C16 H16 119.9 . . ?
C16 C17 C18 120.4(6) . . ?
C16 C17 H17 119.8 . . ?
C18 C17 H17 119.8 . . ?
C13 C18 C17 119.0(6) . . ?
C13 C18 H18 120.5 . . ?
C17 C18 H18 120.5 . . ?
C22 C19 C20 111.1(6) . . ?
C22 C19 C21 111.5(5) . . ?
C20 C19 C21 111.2(5) . . ?
C22 C19 S1 111.6(4) . . ?
C20 C19 S1 107.0(4) . . ?
C21 C19 S1 104.2(4) . . ?
C19 C20 H20A 109.5 . . ?
C19 C20 H20B 109.5 . . ?
H20A C20 H20B 109.5 . . ?
C19 C20 H20C 109.5 . . ?
H20A C20 H20C 109.5 . . ?
H20B C20 H20C 109.5 . . ?
C19 C21 H21A 109.5 . . ?
C19 C21 H21B 109.5 . . ?
H21A C21 H21B 109.5 . . ?
C19 C21 H21C 109.5 . . ?
H21A C21 H21C 109.5 . . ?
H21B C21 H21C 109.5 . . ?
C19 C22 H22A 109.5 . . ?
C19 C22 H22B 109.5 . . ?
H22A C22 H22B 109.5 . . ?
C19 C22 H22C 109.5 . . ?
H22A C22 H22C 109.5 . . ?
H22B C22 H22C 109.5 . . ?

loop_
_geom_bond_atom_site_label_1
_geom_bond_atom_site_label_2
_geom_bond_distance
_geom_bond_site_symmetry_2
_geom_bond_publ_flag
S1 O1 1.483(4) . ?
S1 N1 1.657(5) . ?
S1 C19 1.841(6) . ?
S2 O2 1.498(5) . ?
S2 C13 1.789(6) . ?
S2 C2 1.792(5) . ?
N1 C1 1.491(7) . ?
N1 H1N 0.8987 . ?
C1 C3 1.508(7) . ?
C1 C2 1.534(8) . ?
C1 H1 1.0000 . ?
C2 H2A 0.9900 . ?
C2 H2B 0.9900 . ?
C3 C4 1.367(7) . ?
C3 C12 1.409(7) . ?
C4 C5 1.421(8) . ?
C4 H4 0.9500 . ?
C5 C6 1.414(8) . ?
C5 C10 1.416(8) . ?
C6 C7 1.356(9) . ?
C6 H6 0.9500 . ?
C7 C8 1.406(11) . ?
C7 H7 0.9500 . ?
C8 C9 1.356(10) . ?
C8 H8 0.9500 . ?
C9 C10 1.418(8) . ?
C9 H9 0.9500 . ?
C10 C11 1.424(8) . ?
C11 C12 1.364(8) . ?
C11 H11 0.9500 . ?
C12 H12 0.9500 . ?
C13 C18 1.371(8) . ?
C13 C14 1.394(8) . ?
C14 C15 1.382(9) . ?
C14 H14 0.9500 . ?
C15 C16 1.383(9) . ?
C15 H15 0.9500 . ?
C16 C17 1.369(9) . ?
C16 H16 0.9500 . ?
C17 C18 1.395(8) . ?
C17 H17 0.9500 . ?
C18 H18 0.9500 . ?
C19 C22 1.518(9) . ?
C19 C20 1.519(8) . ?
C19 C21 1.526(8) . ?
C20 H20A 0.9800 . ?
C20 H20B 0.9800 . ?
C20 H20C 0.9800 . ?
C21 H21A 0.9800 . ?
C21 H21B 0.9800 . ?
C21 H21C 0.9800 . ?
C22 H22A 0.9800 . ?
C22 H22B 0.9800 . ?
C22 H22C 0.9800 . ?

loop_
_geom_hbond_atom_site_label_D
_geom_hbond_atom_site_label_H
_geom_hbond_atom_site_label_A
_geom_hbond_distance_DH
_geom_hbond_distance_HA
_geom_hbond_distance_DA
_geom_hbond_angle_DHA
_geom_hbond_site_symmetry_A
_geom_hbond_publ_flag
N1 H1N O2 0.90 2.11 2.973(6) 161.5 1_655 yes

loop_
_geom_torsion_atom_site_label_1
_geom_torsion_atom_site_label_2
_geom_torsion_atom_site_label_3
_geom_torsion_atom_site_label_4
_geom_torsion
_geom_torsion_site_symmetry_1
_geom_torsion_site_symmetry_2
_geom_torsion_site_symmetry_3
_geom_torsion_site_symmetry_4
_geom_torsion_publ_flag
O1 S1 N1 C1 -101.9(4) . . . . ?
C19 S1 N1 C1 148.4(4) . . . . ?
S1 N1 C1 C3 61.9(6) . . . . ?
S1 N1 C1 C2 -173.8(4) . . . . ?
N1 C1 C2 S2 -179.9(4) . . . . ?
C3 C1 C2 S2 -52.5(5) . . . . ?
O2 S2 C2 C1 -79.4(4) . . . . ?
C13 S2 C2 C1 170.9(4) . . . . ?
N1 C1 C3 C4 -128.0(5) . . . . ?
C2 C1 C3 C4 112.6(5) . . . . ?
N1 C1 C3 C12 54.7(7) . . . . ?
C2 C1 C3 C12 -64.7(6) . . . . ?
C12 C3 C4 C5 0.4(8) . . . . ?
C1 C3 C4 C5 -176.9(5) . . . . ?
C3 C4 C5 C6 179.4(5) . . . . ?
C3 C4 C5 C10 0.2(8) . . . . ?
C10 C5 C6 C7 0.8(9) . . . . ?
C4 C5 C6 C7 -178.5(6) . . . . ?
C5 C6 C7 C8 -0.7(10) . . . . ?
C6 C7 C8 C9 -0.1(11) . . . . ?
C7 C8 C9 C10 0.7(10) . . . . ?
C6 C5 C10 C9 -0.2(8) . . . . ?
C4 C5 C10 C9 179.1(5) . . . . ?
C6 C5 C10 C11 -179.7(5) . . . . ?
C4 C5 C10 C11 -0.4(8) . . . . ?
C8 C9 C10 C5 -0.6(9) . . . . ?
C8 C9 C10 C11 178.9(6) . . . . ?
C5 C10 C11 C12 0.0(8) . . . . ?
C9 C10 C11 C12 -179.5(6) . . . . ?
C10 C11 C12 C3 0.6(9) . . . . ?
C4 C3 C12 C11 -0.8(8) . . . . ?
C1 C3 C12 C11 176.4(5) . . . . ?
O2 S2 C13 C18 9.0(5) . . . . ?
C2 S2 C13 C18 118.8(5) . . . . ?
O2 S2 C13 C14 -174.2(5) . . . . ?
C2 S2 C13 C14 -64.5(5) . . . . ?
C18 C13 C14 C15 -1.1(9) . . . . ?
S2 C13 C14 C15 -177.8(5) . . . . ?
C13 C14 C15 C16 0.4(10) . . . . ?
C14 C15 C16 C17 1.1(10) . . . . ?
C15 C16 C17 C18 -1.8(11) . . . . ?
C14 C13 C18 C17 0.4(9) . . . . ?
S2 C13 C18 C17 177.1(5) . . . . ?
C16 C17 C18 C13 1.1(10) . . . . ?
O1 S1 C19 C22 -64.9(5) . . . . ?
N1 S1 C19 C22 48.6(5) . . . . ?
O1 S1 C19 C20 173.4(4) . . . . ?
N1 S1 C19 C20 -73.1(5) . . . . ?
O1 S1 C19 C21 55.5(5) . . . . ?
N1 S1 C19 C21 169.0(4) . . . . ?
